data_2022766
loop_
_publ_author_name
'Banna, Md Hasan Al'
'Sheikh, Md Chanmiya'
'Miyatake, Ryuta'
'Howlader, Md Belayet Hossain'
'Zangrando, Ennio'

_publ_section_title
;
 Crystal structure of
 4-[(4-methyl-benz-yl)-oxy]-<i>N</i>'-(4-nitro-benzyl-idene)benzohydrazide:
 a new hydrazone derivative.
;
_journal_coeditor_code WM5682
_journal_issue 'Pt 6'
_journal_name_full 'Acta crystallographica. Section E, Crystallographic communications'
_journal_page_first 531
_journal_page_last 533
_journal_paper_doi 10.1107/S2056989023003948
_journal_volume 79
_journal_year 2023
_chemical_formula_iupac 'C22 H19 N3 O4'
_chemical_formula_moiety 'C22 H19 N3 O4'
_chemical_formula_sum 'C22 H19 N3 O4'
_chemical_formula_weight 389.40
_chemical_name_systematic
;
4-[(4-Methylbenzyl)oxy]-<i>N</i>'-(4-nitrobenzylidene)benzohydrazide
;
_space_group_crystal_system monoclinic
_space_group_IT_number 4
_space_group_name_Hall 'P 2yb'
_space_group_name_H-M_alt 'P 1 21 1'
_atom_sites_solution_hydrogens mixed
_audit_creation_method SHELXL-2019/2
_cell_angle_alpha 90
_cell_angle_beta 96.585(7)
_cell_angle_gamma 90
_cell_formula_units_Z 2
_cell_length_a 8.9485(8)
_cell_length_b 5.0612(5)
_cell_length_c 20.949(2)
_cell_measurement_reflns_used 5984
_cell_measurement_temperature 173(2)
_cell_measurement_theta_max 27.45
_cell_measurement_theta_min 2.29
_cell_volume 942.52(16)
_computing_cell_refinement
;
RAPID-AUTO (Rigaku, 2018)
;
_computing_data_collection
;
RAPID-AUTO (Rigaku, 2018)
;
_computing_data_reduction
;
RAPID-AUTO (Rigaku, 2018)
;
_computing_molecular_graphics
;
DIAMOND (Brandenburg, 1999)
;
_computing_publication_material
;
WinGX (Farrugia, 2012)
;
_computing_structure_refinement
;
SHELXL (Sheldrick, 2015b)
;
_computing_structure_solution
;
<i>SHELXT</i> (Sheldrick, 2015a)
;
_diffrn_ambient_temperature 173(2)
_diffrn_detector_area_resol_mean 10.000
_diffrn_measured_fraction_theta_full 0.996
_diffrn_measured_fraction_theta_max 0.996
_diffrn_measurement_device_type 'Rigaku R-AXIS RAPID'
_diffrn_measurement_method \w
_diffrn_radiation_type MoK\a
_diffrn_radiation_wavelength 0.71075
_diffrn_reflns_av_R_equivalents 0.0501
_diffrn_reflns_av_unetI/netI 0.0645
_diffrn_reflns_limit_h_max 11
_diffrn_reflns_limit_h_min -11
_diffrn_reflns_limit_k_max 6
_diffrn_reflns_limit_k_min -5
_diffrn_reflns_limit_l_max 27
_diffrn_reflns_limit_l_min -27
_diffrn_reflns_number 9086
_diffrn_reflns_theta_full 25.242
_diffrn_reflns_theta_max 27.469
_diffrn_reflns_theta_min 1.957
_exptl_absorpt_coefficient_mu 0.096
_exptl_absorpt_correction_T_max 0.997
_exptl_absorpt_correction_T_min 0.749
_exptl_absorpt_correction_type multi-scan
_exptl_absorpt_process_details
;
(<i>ABSCOR</i>; Higashi, 1995)
;
_exptl_crystal_colour colorless
_exptl_crystal_density_diffrn 1.372
_exptl_crystal_description platel
_exptl_crystal_F_000 408
_exptl_crystal_size_max 0.300
_exptl_crystal_size_mid 0.280
_exptl_crystal_size_min 0.030
_refine_diff_density_max 0.189
_refine_diff_density_min -0.156
_refine_ls_abs_structure_details
;
Flack <i>x</i> determined using 741 quotients
[(<i>I</i>^+^)-(<i>I</i>^-^)]/[(<i>I</i>^+^)+(<i>I</i>^-^)]
(Parsons <i>et al.</i>, 2013)
;
_refine_ls_abs_structure_Flack -0.8(9)
_refine_ls_extinction_method none
_refine_ls_goodness_of_fit_ref 1.035
_refine_ls_hydrogen_treatment mixed
_refine_ls_matrix_type full
_refine_ls_number_parameters 266
_refine_ls_number_reflns 3799
_refine_ls_number_restraints 1
_refine_ls_restrained_S_all 1.035
_refine_ls_R_factor_all 0.0867
_refine_ls_R_factor_gt 0.0528
_refine_ls_shift/su_max 0.001
_refine_ls_shift/su_mean 0.000
_refine_ls_structure_factor_coef Fsqd
_refine_ls_weighting_details 'w=1/[\s^2^(Fo^2^)+(0.0637P)^2^+0.0221P] where P=(Fo^2^+2Fc^2^)/3'
_refine_ls_weighting_scheme calc
_refine_ls_wR_factor_gt 0.1136
_refine_ls_wR_factor_ref 0.1255
_reflns_number_gt 2635
_reflns_number_total 3799
_reflns_threshold_expression 'I > 2\s(I)'
_cod_data_source_file wm5682sup1.cif
_cod_data_source_block I
_cod_depositor_comments 'Adding full bibliography for 2022766.cif.'
_cod_original_cell_volume 942.54(16)
_cod_original_sg_symbol_H-M 'P 21'
_cod_database_code 2022766
_cod_database_fobs_code 2022766
_shelx_space_group_comment
;
The symmetry employed for this shelxl refinement is uniquely defined
by the following loop, which should always be used as a source of
symmetry information in preference to the above space-group names.
They are only intended as comments.
;
_shelx_estimated_absorpt_t_min 0.972
_shelx_estimated_absorpt_t_max 0.997

loop_
_space_group_symop_operation_xyz
'x, y, z'
'-x, y+1/2, -z'

loop_
_atom_site_type_symbol
_atom_site_label
_atom_site_fract_x
_atom_site_fract_y
_atom_site_fract_z
_atom_site_U_iso_or_equiv
_atom_site_adp_type
_atom_site_calc_flag
_atom_site_occupancy
_atom_site_disorder_assembly
_atom_site_disorder_group
O O1 0.1477(3) 0.5424(5) 0.66816(11) 0.0476(7) Uani d 1 . .
O O2 0.3072(3) 0.1188(5) 0.39878(10) 0.0407(6) Uani d 1 . .
O O3 0.7195(4) 0.3955(11) 0.04333(15) 0.0967(14) Uani d 1 . .
O O4 0.5966(4) 0.7477(8) 0.00909(14) 0.0786(10) Uani d 1 . .
N N1 0.3611(4) 0.5542(5) 0.38830(13) 0.0369(7) Uani d 1 . .
H H1 0.354(4) 0.724(8) 0.4011(17) 0.044 Uiso d 1 . .
N N2 0.4173(3) 0.5102(5) 0.33080(12) 0.0359(7) Uani d 1 . .
N N3 0.6379(4) 0.5860(10) 0.05105(16) 0.0632(11) Uani d 1 . .
C C1 -0.1011(5) 0.8823(12) 0.93031(19) 0.0716(14) Uani d 1 . .
H H1A -0.136189 1.063016 0.920871 0.086 Uiso calc 1 . .
H H1B -0.010078 0.886972 0.961152 0.086 Uiso calc 1 . .
H H1C -0.179652 0.782238 0.948641 0.086 Uiso calc 1 . .
C C2 -0.0660(4) 0.7506(9) 0.86904(16) 0.0472(10) Uani d 1 . .
C C3 0.0290(5) 0.5425(10) 0.86983(18) 0.0648(13) Uani d 1 . .
H H3 0.074131 0.476727 0.909949 0.078 Uiso calc 1 . .
C C4 0.0622(5) 0.4232(10) 0.81397(18) 0.0661(13) Uani d 1 . .
H H4 0.130000 0.278228 0.816291 0.079 Uiso calc 1 . .
C C5 -0.0019(4) 0.5115(8) 0.75470(16) 0.0401(8) Uani d 1 . .
C C6 -0.0974(5) 0.7189(9) 0.75353(18) 0.0554(11) Uani d 1 . .
H H6 -0.143298 0.783136 0.713380 0.067 Uiso calc 1 . .
C C7 -0.1295(5) 0.8387(11) 0.80936(19) 0.0655(13) Uani d 1 . .
H H7 -0.196585 0.984825 0.806939 0.079 Uiso calc 1 . .
C C8 0.0349(4) 0.3846(8) 0.69368(16) 0.0462(9) Uani d 1 . .
H H8A 0.072933 0.203070 0.702463 0.055 Uiso calc 1 . .
H H8B -0.056490 0.374539 0.662284 0.055 Uiso calc 1 . .
C C9 0.1823(4) 0.4840(7) 0.60809(15) 0.0360(8) Uani d 1 . .
C C10 0.1222(4) 0.2735(7) 0.57052(15) 0.0387(9) Uani d 1 . .
H H10 0.052049 0.156850 0.586470 0.046 Uiso calc 1 . .
C C11 0.1652(4) 0.2362(7) 0.51033(15) 0.0382(8) Uani d 1 . .
H H11 0.123802 0.092481 0.485007 0.046 Uiso calc 1 . .
C C12 0.2679(4) 0.4034(6) 0.48530(15) 0.0311(8) Uani d 1 . .
C C13 0.3289(4) 0.6103(7) 0.52395(15) 0.0388(8) Uani d 1 . .
H H13 0.399403 0.727021 0.508241 0.047 Uiso calc 1 . .
C C14 0.2876(4) 0.6465(7) 0.58475(16) 0.0419(9) Uani d 1 . .
H H14 0.332136 0.785035 0.610979 0.050 Uiso calc 1 . .
C C15 0.3126(4) 0.3454(7) 0.42105(15) 0.0318(8) Uani d 1 . .
C C16 0.4317(4) 0.7143(7) 0.29601(16) 0.0410(8) Uani d 1 . .
H H16 0.404496 0.884332 0.310034 0.049 Uiso calc 1 . .
C C17 0.4910(4) 0.6807(7) 0.23383(16) 0.0405(9) Uani d 1 . .
C C18 0.5876(5) 0.4754(8) 0.22322(18) 0.0463(9) Uani d 1 . .
H H18 0.620600 0.356662 0.257043 0.056 Uiso calc 1 . .
C C19 0.6358(5) 0.4437(9) 0.16319(18) 0.0509(10) Uani d 1 . .
H H19 0.702781 0.304857 0.155381 0.061 Uiso calc 1 . .
C C20 0.5843(4) 0.6185(9) 0.11485(17) 0.0491(10) Uani d 1 . .
C C21 0.4894(5) 0.8217(8) 0.12357(17) 0.0545(11) Uani d 1 . .
H H21 0.455193 0.937239 0.089234 0.065 Uiso calc 1 . .
C C22 0.4445(5) 0.8546(8) 0.18362(17) 0.0526(10) Uani d 1 . .
H H22 0.380496 0.998273 0.191162 0.063 Uiso calc 1 . .

loop_
_atom_site_aniso_label
_atom_site_aniso_U_11
_atom_site_aniso_U_22
_atom_site_aniso_U_33
_atom_site_aniso_U_12
_atom_site_aniso_U_13
_atom_site_aniso_U_23
O1 0.0515(15) 0.0606(18) 0.0328(13) -0.0128(14) 0.0139(11) -0.0079(12)
O2 0.0605(16) 0.0307(12) 0.0321(12) 0.0011(13) 0.0101(11) -0.0015(11)
O3 0.076(2) 0.168(4) 0.0489(19) 0.040(3) 0.0199(16) -0.007(2)
O4 0.113(3) 0.086(2) 0.0419(17) -0.015(2) 0.0324(17) 0.0032(17)
N1 0.0571(18) 0.0288(16) 0.0259(14) 0.0000(15) 0.0105(12) -0.0017(12)
N2 0.0492(17) 0.0322(15) 0.0274(15) 0.0007(14) 0.0087(12) -0.0020(12)
N3 0.059(2) 0.094(3) 0.038(2) -0.011(2) 0.0142(17) -0.008(2)
C1 0.065(3) 0.110(4) 0.043(2) -0.008(3) 0.023(2) -0.018(2)
C2 0.0412(19) 0.068(3) 0.035(2) -0.014(2) 0.0156(15) -0.0043(19)
C3 0.092(3) 0.069(3) 0.031(2) 0.011(3) -0.002(2) 0.0080(19)
C4 0.083(3) 0.070(3) 0.044(2) 0.034(3) -0.001(2) 0.002(2)
C5 0.0385(19) 0.049(2) 0.0337(18) -0.0054(19) 0.0090(15) -0.0003(16)
C6 0.064(2) 0.065(3) 0.035(2) 0.015(2) -0.0024(18) 0.0006(19)
C7 0.055(2) 0.094(4) 0.046(2) 0.025(3) 0.0002(19) -0.015(2)
C8 0.048(2) 0.056(2) 0.037(2) -0.008(2) 0.0126(16) -0.0022(18)
C9 0.0385(19) 0.042(2) 0.0282(17) 0.0001(17) 0.0049(14) -0.0003(15)
C10 0.0410(19) 0.037(2) 0.0396(19) -0.0052(17) 0.0121(16) -0.0015(16)
C11 0.0473(19) 0.0326(17) 0.0349(19) -0.0044(17) 0.0051(15) -0.0069(15)
C12 0.0395(19) 0.0279(17) 0.0259(16) 0.0045(16) 0.0035(14) -0.0016(13)
C13 0.0467(19) 0.039(2) 0.0311(17) -0.0066(18) 0.0073(15) -0.0001(16)
C14 0.049(2) 0.043(2) 0.0333(19) -0.0072(19) 0.0019(15) -0.0074(16)
C15 0.0373(19) 0.0297(18) 0.0276(16) 0.0041(16) 0.0006(14) -0.0006(14)
C16 0.061(2) 0.0318(18) 0.0320(18) -0.0014(18) 0.0108(16) -0.0054(15)
C17 0.056(2) 0.036(2) 0.0312(18) -0.0137(18) 0.0114(16) -0.0051(15)
C18 0.054(2) 0.048(2) 0.038(2) -0.008(2) 0.0104(17) -0.0014(17)
C19 0.051(2) 0.057(2) 0.047(2) -0.009(2) 0.0170(18) -0.010(2)
C20 0.051(2) 0.068(3) 0.0306(19) -0.019(2) 0.0144(16) -0.007(2)
C21 0.079(3) 0.054(3) 0.032(2) -0.018(2) 0.0133(19) 0.0022(18)
C22 0.082(3) 0.040(2) 0.039(2) -0.006(2) 0.021(2) 0.0025(17)

loop_
_atom_type_symbol
_atom_type_description
_atom_type_scat_dispersion_real
_atom_type_scat_dispersion_imag
_atom_type_scat_source
C C 0.0033 0.0016 'International Tables Vol C Tables 4.2.6.8 and 6.1.1.4'
H H 0.0000 0.0000 'International Tables Vol C Tables 4.2.6.8 and 6.1.1.4'
N N 0.0061 0.0033 'International Tables Vol C Tables 4.2.6.8 and 6.1.1.4'
O O 0.0106 0.0060 'International Tables Vol C Tables 4.2.6.8 and 6.1.1.4'

loop_
_geom_angle_atom_site_label_1
_geom_angle_atom_site_label_2
_geom_angle_atom_site_label_3
_geom_angle_site_symmetry_1
_geom_angle_site_symmetry_3
_geom_angle
_geom_angle_publ_flag
C9 O1 C8 . . 117.8(3) ?
C15 N1 N2 . . 119.1(3) ?
C15 N1 H1 . . 124(2) ?
N2 N1 H1 . . 117(2) ?
C16 N2 N1 . . 116.0(3) ?
O4 N3 O3 . . 124.3(4) ?
O4 N3 C20 . . 118.1(4) ?
O3 N3 C20 . . 117.7(4) ?
C2 C1 H1A . . 109.5 ?
C2 C1 H1B . . 109.5 ?
H1A C1 H1B . . 109.5 ?
C2 C1 H1C . . 109.5 ?
H1A C1 H1C . . 109.5 ?
H1B C1 H1C . . 109.5 ?
C3 C2 C7 . . 117.0(4) ?
C3 C2 C1 . . 121.6(4) ?
C7 C2 C1 . . 121.4(4) ?
C2 C3 C4 . . 121.8(4) ?
C2 C3 H3 . . 119.1 ?
C4 C3 H3 . . 119.1 ?
C3 C4 C5 . . 120.9(4) ?
C3 C4 H4 . . 119.5 ?
C5 C4 H4 . . 119.5 ?
C6 C5 C4 . . 117.6(4) ?
C6 C5 C8 . . 121.1(3) ?
C4 C5 C8 . . 121.2(4) ?
C5 C6 C7 . . 121.3(4) ?
C5 C6 H6 . . 119.3 ?
C7 C6 H6 . . 119.3 ?
C6 C7 C2 . . 121.4(4) ?
C6 C7 H7 . . 119.3 ?
C2 C7 H7 . . 119.3 ?
O1 C8 C5 . . 108.1(3) ?
O1 C8 H8A . . 110.1 ?
C5 C8 H8A . . 110.1 ?
O1 C8 H8B . . 110.1 ?
C5 C8 H8B . . 110.1 ?
H8A C8 H8B . . 108.4 ?
O1 C9 C14 . . 115.7(3) ?
O1 C9 C10 . . 125.0(3) ?
C14 C9 C10 . . 119.3(3) ?
C11 C10 C9 . . 119.5(3) ?
C11 C10 H10 . . 120.2 ?
C9 C10 H10 . . 120.2 ?
C10 C11 C12 . . 121.9(3) ?
C10 C11 H11 . . 119.1 ?
C12 C11 H11 . . 119.1 ?
C11 C12 C13 . . 117.9(3) ?
C11 C12 C15 . . 118.8(3) ?
C13 C12 C15 . . 123.3(3) ?
C14 C13 C12 . . 120.4(3) ?
C14 C13 H13 . . 119.8 ?
C12 C13 H13 . . 119.8 ?
C13 C14 C9 . . 120.9(3) ?
C13 C14 H14 . . 119.5 ?
C9 C14 H14 . . 119.5 ?
O2 C15 N1 . . 122.1(3) ?
O2 C15 C12 . . 121.7(3) ?
N1 C15 C12 . . 116.2(3) ?
N2 C16 C17 . . 118.7(3) ?
N2 C16 H16 . . 120.6 ?
C17 C16 H16 . . 120.6 ?
C18 C17 C22 . . 119.3(3) ?
C18 C17 C16 . . 121.6(3) ?
C22 C17 C16 . . 119.1(3) ?
C19 C18 C17 . . 119.8(4) ?
C19 C18 H18 . . 120.1 ?
C17 C18 H18 . . 120.1 ?
C20 C19 C18 . . 118.6(4) ?
C20 C19 H19 . . 120.7 ?
C18 C19 H19 . . 120.7 ?
C21 C20 C19 . . 123.1(3) ?
C21 C20 N3 . . 118.5(4) ?
C19 C20 N3 . . 118.4(4) ?
C20 C21 C22 . . 117.9(4) ?
C20 C21 H21 . . 121.1 ?
C22 C21 H21 . . 121.1 ?
C21 C22 C17 . . 121.3(4) ?
C21 C22 H22 . . 119.3 ?
C17 C22 H22 . . 119.3 ?

loop_
_geom_bond_atom_site_label_1
_geom_bond_atom_site_label_2
_geom_bond_site_symmetry_2
_geom_bond_distance
_geom_bond_publ_flag
O1 C9 . 1.363(4) ?
O1 C8 . 1.437(4) ?
O2 C15 . 1.237(4) ?
O3 N3 . 1.231(6) ?
O4 N3 . 1.227(5) ?
N1 C15 . 1.358(4) ?
N1 N2 . 1.376(4) ?
N1 H1 . 0.90(4) ?
N2 C16 . 1.279(4) ?
N3 C20 . 1.480(5) ?
C1 C2 . 1.511(5) ?
C1 H1A . 0.9800 ?
C1 H1B . 0.9800 ?
C1 H1C . 0.9800 ?
C2 C3 . 1.353(6) ?
C2 C7 . 1.386(5) ?
C3 C4 . 1.379(6) ?
C3 H3 . 0.9500 ?
C4 C5 . 1.381(5) ?
C4 H4 . 0.9500 ?
C5 C6 . 1.352(6) ?
C5 C8 . 1.500(5) ?
C6 C7 . 1.377(5) ?
C6 H6 . 0.9500 ?
C7 H7 . 0.9500 ?
C8 H8A . 0.9900 ?
C8 H8B . 0.9900 ?
C9 C14 . 1.382(5) ?
C9 C10 . 1.395(5) ?
C10 C11 . 1.373(4) ?
C10 H10 . 0.9500 ?
C11 C12 . 1.395(5) ?
C11 H11 . 0.9500 ?
C12 C13 . 1.396(5) ?
C12 C15 . 1.477(4) ?
C13 C14 . 1.379(5) ?
C13 H13 . 0.9500 ?
C14 H14 . 0.9500 ?
C16 C17 . 1.472(5) ?
C16 H16 . 0.9500 ?
C17 C18 . 1.385(5) ?
C17 C22 . 1.398(5) ?
C18 C19 . 1.385(5) ?
C18 H18 . 0.9500 ?
C19 C20 . 1.383(6) ?
C19 H19 . 0.9500 ?
C20 C21 . 1.360(6) ?
C21 C22 . 1.374(5) ?
C21 H21 . 0.9500 ?
C22 H22 . 0.9500 ?

loop_
_geom_hbond_atom_site_label_D
_geom_hbond_atom_site_label_H
_geom_hbond_atom_site_label_A
_geom_hbond_site_symmetry_A
_geom_hbond_distance_DH
_geom_hbond_distance_HA
_geom_hbond_distance_DA
_geom_hbond_angle_DHA
_geom_hbond_publ_flag
C14 H14 N2 2_656 0.95 2.68 3.524(5) 148.3 yes
C16 H16 O2 1_565 0.95 2.45 3.259(4) 143.1 yes
C21 H21 O4 2_655 0.95 2.59 3.532(5) 171.2 yes
N1 H1 O2 1_565 0.90(4) 2.04(4) 2.911(4) 161(3) yes

loop_
_geom_torsion_atom_site_label_1
_geom_torsion_atom_site_label_2
_geom_torsion_atom_site_label_3
_geom_torsion_atom_site_label_4
_geom_torsion_site_symmetry_1
_geom_torsion_site_symmetry_2
_geom_torsion_site_symmetry_3
_geom_torsion_site_symmetry_4
_geom_torsion
_geom_torsion_publ_flag
C15 N1 N2 C16 . . . . 166.0(3) ?
C7 C2 C3 C4 . . . . 0.3(7) ?
C1 C2 C3 C4 . . . . -179.5(5) ?
C2 C3 C4 C5 . . . . -0.5(8) ?
C3 C4 C5 C6 . . . . 0.2(7) ?
C3 C4 C5 C8 . . . . 179.3(4) ?
C4 C5 C6 C7 . . . . 0.2(6) ?
C8 C5 C6 C7 . . . . -178.9(4) ?
C5 C6 C7 C2 . . . . -0.4(7) ?
C3 C2 C7 C6 . . . . 0.2(7) ?
C1 C2 C7 C6 . . . . 179.9(4) ?
C9 O1 C8 C5 . . . . -170.9(3) ?
C6 C5 C8 O1 . . . . 80.9(4) ?
C4 C5 C8 O1 . . . . -98.2(5) ?
C8 O1 C9 C14 . . . . 177.9(3) ?
C8 O1 C9 C10 . . . . -3.5(5) ?
O1 C9 C10 C11 . . . . 179.5(3) ?
C14 C9 C10 C11 . . . . -2.0(5) ?
C9 C10 C11 C12 . . . . 0.0(5) ?
C10 C11 C12 C13 . . . . 1.1(5) ?
C10 C11 C12 C15 . . . . 177.9(3) ?
C11 C12 C13 C14 . . . . -0.2(5) ?
C15 C12 C13 C14 . . . . -176.9(3) ?
C12 C13 C14 C9 . . . . -1.8(5) ?
O1 C9 C14 C13 . . . . -178.5(3) ?
C10 C9 C14 C13 . . . . 2.9(5) ?
N2 N1 C15 O2 . . . . -5.3(5) ?
N2 N1 C15 C12 . . . . 174.1(3) ?
C11 C12 C15 O2 . . . . -25.7(5) ?
C13 C12 C15 O2 . . . . 151.0(3) ?
C11 C12 C15 N1 . . . . 154.8(3) ?
C13 C12 C15 N1 . . . . -28.5(5) ?
N1 N2 C16 C17 . . . . -179.9(3) ?
N2 C16 C17 C18 . . . . -27.8(5) ?
N2 C16 C17 C22 . . . . 149.9(4) ?
C22 C17 C18 C19 . . . . -0.4(5) ?
C16 C17 C18 C19 . . . . 177.2(4) ?
C17 C18 C19 C20 . . . . -0.6(5) ?
C18 C19 C20 C21 . . . . 0.5(6) ?
C18 C19 C20 N3 . . . . 179.1(4) ?
O4 N3 C20 C21 . . . . 1.5(5) ?
O3 N3 C20 C21 . . . . -177.5(4) ?
O4 N3 C20 C19 . . . . -177.2(4) ?
O3 N3 C20 C19 . . . . 3.9(5) ?
C19 C20 C21 C22 . . . . 0.7(6) ?
N3 C20 C21 C22 . . . . -177.9(3) ?
C20 C21 C22 C17 . . . . -1.8(6) ?
C18 C17 C22 C21 . . . . 1.7(6) ?
C16 C17 C22 C21 . . . . -176.0(3) ?
